data_2202367
loop_
_publ_author_name
'Panosyan, Francis B.'
'Lough, Alan J.'
'Chin, Jik'

_publ_section_title
{2,6-Bis[(4<i>R</i>)-(+)-4-isopropyl-4,5-dihydro-1,3-oxazol-2-yl]pyridine-\k^3^<i>N</i>}dichlorozinc(II)
_journal_issue 10
_journal_name_full 'Acta Crystallographica Section E'
_journal_page_first m864
_journal_page_last m866
_journal_paper_doi 10.1107/S160053680301924X
_journal_volume 59
_journal_year 2003
_chemical_formula_iupac '[Zn (C17 H23 N3 O2) Cl2]'
_chemical_formula_moiety 'C17 H23 Cl2 N3 O2 Zn'
_chemical_formula_sum 'C17 H23 Cl2 N3 O2 Zn'
_chemical_formula_weight 437.65
_chemical_name_systematic
;
 ?
;
_space_group_IT_number 1
_symmetry_cell_setting triclinic
_symmetry_space_group_name_Hall 'P 1'
_symmetry_space_group_name_H-M 'P 1'
_atom_sites_solution_hydrogens geom
_atom_sites_solution_primary direct
_atom_sites_solution_secondary difmap
_cell_angle_alpha 113.0270(10)
_cell_angle_beta 97.0400(10)
_cell_angle_gamma 101.8180(10)
_cell_formula_units_Z 1
_cell_length_a 7.43920(10)
_cell_length_b 8.44080(10)
_cell_length_c 8.7411(2)
_cell_measurement_reflns_used 10216
_cell_measurement_temperature 150.0(10)
_cell_measurement_theta_max 27.5
_cell_measurement_theta_min 2.6
_cell_volume 481.760(15)
_computing_cell_refinement 'DENZO-SMN (Otwinowski & Minor, 1997)'
_computing_data_collection 'COLLECT (Nonius BV, 1997-2002)'
_computing_data_reduction DENZO-SMN
_computing_molecular_graphics SHELXTL
_computing_publication_material SHELXTL
_computing_structure_refinement 'SHELXTL (Sheldrick, 2001)'
_computing_structure_solution 'SIR-92 (Altomare et al., 1999)'
_diffrn_ambient_temperature 150.0(10)
_diffrn_detector_area_resol_mean 9
_diffrn_measured_fraction_theta_full 0.997
_diffrn_measured_fraction_theta_max 0.988
_diffrn_measurement_device_type 'Nonius KappaCCD'
_diffrn_measurement_method '\f scans and \w scans with \k offsets'
_diffrn_radiation_monochromator graphite
_diffrn_radiation_source 'fine-focus sealed tube'
_diffrn_radiation_type MoK\a
_diffrn_radiation_wavelength 0.71073
_diffrn_reflns_av_R_equivalents 0.0439
_diffrn_reflns_av_sigmaI/netI 0.0553
_diffrn_reflns_limit_h_max 9
_diffrn_reflns_limit_h_min -9
_diffrn_reflns_limit_k_max 10
_diffrn_reflns_limit_k_min -10
_diffrn_reflns_limit_l_max 11
_diffrn_reflns_limit_l_min -11
_diffrn_reflns_number 7172
_diffrn_reflns_theta_full 27.60
_diffrn_reflns_theta_max 27.60
_diffrn_reflns_theta_min 2.60
_diffrn_standards_decay_% 0
_diffrn_standards_number 0
_exptl_absorpt_coefficient_mu 1.567
_exptl_absorpt_correction_T_max 0.800
_exptl_absorpt_correction_T_min 0.710
_exptl_absorpt_correction_type multi-scan
_exptl_absorpt_process_details
;
 (SORTAV; Blessing, 1995)
;
_exptl_crystal_colour colourless
_exptl_crystal_density_diffrn 1.509
_exptl_crystal_density_method 'not measured'
_exptl_crystal_description needle
_exptl_crystal_F_000 226
_exptl_crystal_size_max 0.46
_exptl_crystal_size_mid 0.16
_exptl_crystal_size_min 0.14
_refine_diff_density_max 0.466
_refine_diff_density_min -0.536
_refine_ls_abs_structure_details '(Flack, 1983); 1455 Friedel pairs'
_refine_ls_abs_structure_Flack 0.006(7)
_refine_ls_extinction_coef 0.035(5)
_refine_ls_extinction_expression Fc^*^=kFc[1+0.001xFc^2^\l^3^/sin(2\q)]^-1/4^
_refine_ls_extinction_method 'SHELXTL (Sheldrick, 2001)'
_refine_ls_goodness_of_fit_ref 1.045
_refine_ls_hydrogen_treatment constr
_refine_ls_matrix_type full
_refine_ls_number_parameters 227
_refine_ls_number_reflns 3959
_refine_ls_number_restraints 3
_refine_ls_restrained_S_all 1.045
_refine_ls_R_factor_all 0.0319
_refine_ls_R_factor_gt 0.0313
_refine_ls_shift/su_max 0.000
_refine_ls_shift/su_mean 0.000
_refine_ls_structure_factor_coef Fsqd
_refine_ls_weighting_details 'calc w = 1/[\s^2^(Fo^2^)+(0.0387P)^2^+0.1173P] where P = (Fo^2^+2Fc^2^)/3'
_refine_ls_weighting_scheme calc
_refine_ls_wR_factor_gt 0.0791
_refine_ls_wR_factor_ref 0.0796
_reflns_number_gt 3899
_reflns_number_total 3959
_reflns_threshold_expression I>2\s(I)
_cod_data_source_file bt6337.cif
_cod_data_source_block I
_cod_depositor_comments
;
The following automatic conversions were performed:
'_symmetry_cell_setting' value 'Triclinic' changed to 'triclinic'
according to '/home/saulius/struct/CIF-dictionaries/cif_core.dic'
dictionary named 'cif_core.dic' version 2.4.1 from 2010-06-29.

Automatic conversion script
Id: cif_fix_enum 1527 2010-12-29 10:47:43Z saulius 

The following automatic conversions were performed:

'_symmetry_cell_setting' value 'Triclinic' changed to 'triclinic'
according to /home/saulius/struct/CIF-dictionaries/cif_core.dic
dictionary named 'cif_core.dic' version 2.4.1 from 2010-06-29.

Automatic conversion script
Id: cif_fix_values 1715 2011-07-08 13:25:40Z adriana 
;
_cod_original_cell_volume 481.76(2)
_cod_database_code 2202367
_cod_database_fobs_code 2202367

loop_
_symmetry_equiv_pos_as_xyz
'x, y, z'

loop_
_atom_site_label
_atom_site_fract_x
_atom_site_fract_y
_atom_site_fract_z
_atom_site_U_iso_or_equiv
_atom_site_adp_type
_atom_site_calc_flag
_atom_site_refinement_flags
_atom_site_occupancy
_atom_site_disorder_assembly
_atom_site_disorder_group
_atom_site_type_symbol
Zn1 0.337340(11) 0.122450(11) 0.348882(11) 0.02054(10) Uani d . 1 . . Zn
Cl1 0.15455(8) 0.11054(9) 0.12005(8) 0.02249(14) Uani d . 1 . . Cl
Cl2 0.55429(9) 0.37385(9) 0.53087(9) 0.02754(16) Uani d . 1 . . Cl
O1 0.6337(3) -0.2783(3) 0.1869(3) 0.0237(4) Uani d . 1 . . O
O2 -0.0898(3) -0.0270(3) 0.6062(3) 0.0263(4) Uani d . 1 . . O
N1 0.5329(3) -0.0340(3) 0.2195(3) 0.0194(4) Uani d . 1 . . N
N2 0.2726(3) -0.1169(3) 0.3814(3) 0.0183(4) Uani d . 1 . . N
N3 0.0991(3) 0.1369(3) 0.5054(3) 0.0187(4) Uani d . 1 . . N
C1 0.6969(4) -0.0142(4) 0.1396(4) 0.0215(5) Uani d . 1 . . C
H1A 0.8053 0.0829 0.2280 0.026 Uiso calc R 1 . . H
C2 0.7427(4) -0.1959(4) 0.0946(4) 0.0256(6) Uani d . 1 . . C
H2A 0.7037 -0.2718 -0.0299 0.031 Uiso calc R 1 . . H
H2B 0.8793 -0.1776 0.1327 0.031 Uiso calc R 1 . . H
C3 0.5160(3) -0.1771(3) 0.2397(3) 0.0189(5) Uani d . 1 . . C
C4 0.3680(4) -0.2384(3) 0.3182(3) 0.0183(5) Uani d . 1 . . C
C5 0.3230(4) -0.4043(4) 0.3220(3) 0.0239(6) Uani d . 1 . . C
H5A 0.3945 -0.4868 0.2799 0.029 Uiso calc R 1 . . H
C6 0.1706(4) -0.4461(4) 0.3890(4) 0.0271(6) Uani d . 1 . . C
H6A 0.1342 -0.5602 0.3902 0.033 Uiso calc R 1 . . H
C7 0.0701(4) -0.3223(4) 0.4547(4) 0.0263(6) Uani d . 1 . . C
H7A -0.0346 -0.3492 0.5015 0.032 Uiso calc R 1 . . H
C8 0.1288(4) -0.1579(4) 0.4491(3) 0.0197(5) Uani d . 1 . . C
C9 0.0443(3) -0.0084(3) 0.5199(3) 0.0187(5) Uani d . 1 . . C
C10 -0.1371(4) 0.1446(4) 0.6660(4) 0.0269(6) Uani d . 1 . . C
H10A -0.1176 0.2003 0.7918 0.032 Uiso calc R 1 . . H
H10B -0.2700 0.1275 0.6150 0.032 Uiso calc R 1 . . H
C11 -0.0018(4) 0.2615(4) 0.6067(4) 0.0192(5) Uani d . 1 . . C
H11A -0.0765 0.2994 0.5308 0.023 Uiso calc R 1 . . H
C12 0.6590(4) 0.0310(4) -0.0121(3) 0.0228(5) Uani d . 1 . . C
H12A 0.7683 0.0194 -0.0677 0.027 Uiso calc R 1 . . H
C13 0.6550(4) 0.2270(4) 0.0504(4) 0.0298(6) Uani d . 1 . . C
H13A 0.6304 0.2547 -0.0478 0.045 Uiso calc R 1 . . H
H13B 0.7769 0.3056 0.1255 0.045 Uiso calc R 1 . . H
H13C 0.5552 0.2460 0.1134 0.045 Uiso calc R 1 . . H
C14 0.4822(5) -0.0943(5) -0.1479(4) 0.0324(7) Uani d . 1 . . C
H14A 0.4881 -0.2184 -0.1854 0.049 Uiso calc R 1 . . H
H14B 0.4741 -0.0641 -0.2455 0.049 Uiso calc R 1 . . H
H14C 0.3708 -0.0809 -0.1001 0.049 Uiso calc R 1 . . H
C15 0.1397(4) 0.4270(4) 0.7513(3) 0.0233(5) Uani d . 1 . . C
H15A 0.2199 0.4908 0.6977 0.028 Uiso calc R 1 . . H
C16 0.0369(5) 0.5558(4) 0.8570(4) 0.0335(7) Uani d . 1 . . C
H16A 0.1293 0.6607 0.9488 0.050 Uiso calc R 1 . . H
H16B -0.0485 0.4948 0.9063 0.050 Uiso calc R 1 . . H
H16C -0.0359 0.5942 0.7835 0.050 Uiso calc R 1 . . H
C17 0.2697(5) 0.3769(5) 0.8622(4) 0.0344(7) Uani d . 1 . . C
H17A 0.3330 0.2948 0.7905 0.052 Uiso calc R 1 . . H
H17B 0.1957 0.3182 0.9203 0.052 Uiso calc R 1 . . H
H17C 0.3642 0.4853 0.9472 0.052 Uiso calc R 1 . . H

loop_
_atom_site_aniso_label
_atom_site_aniso_U_11
_atom_site_aniso_U_22
_atom_site_aniso_U_33
_atom_site_aniso_U_12
_atom_site_aniso_U_13
_atom_site_aniso_U_23
Zn1 0.02111(15) 0.01538(14) 0.02575(16) 0.00556(10) 0.00407(10) 0.00955(11)
Cl1 0.0189(3) 0.0264(3) 0.0251(3) 0.0074(2) 0.0059(2) 0.0132(3)
Cl2 0.0210(3) 0.0202(3) 0.0343(3) 0.0044(2) 0.0026(2) 0.0062(3)
O1 0.0257(9) 0.0217(10) 0.0292(10) 0.0134(8) 0.0128(8) 0.0113(8)
O2 0.0324(10) 0.0185(9) 0.0354(11) 0.0105(8) 0.0227(9) 0.0127(8)
N1 0.0206(10) 0.0185(10) 0.0218(10) 0.0076(8) 0.0091(8) 0.0092(8)
N2 0.0228(10) 0.0162(10) 0.0180(10) 0.0075(8) 0.0071(8) 0.0076(8)
N3 0.0222(9) 0.0158(10) 0.0195(10) 0.0077(8) 0.0091(8) 0.0063(8)
C1 0.0185(12) 0.0235(14) 0.0236(13) 0.0073(10) 0.0083(10) 0.0096(11)
C2 0.0246(12) 0.0288(15) 0.0300(14) 0.0130(11) 0.0138(11) 0.0143(12)
C3 0.0193(11) 0.0183(12) 0.0192(11) 0.0092(10) 0.0050(9) 0.0059(10)
C4 0.0232(11) 0.0148(11) 0.0181(11) 0.0067(9) 0.0056(9) 0.0072(9)
C5 0.0339(14) 0.0182(14) 0.0230(14) 0.0124(12) 0.0100(11) 0.0087(11)
C6 0.0408(16) 0.0172(12) 0.0296(14) 0.0114(12) 0.0147(12) 0.0128(11)
C7 0.0328(14) 0.0223(14) 0.0280(13) 0.0080(11) 0.0141(11) 0.0128(11)
C8 0.0249(12) 0.0171(12) 0.0200(11) 0.0065(10) 0.0095(10) 0.0093(9)
C9 0.0200(11) 0.0183(12) 0.0184(11) 0.0052(10) 0.0082(9) 0.0074(10)
C10 0.0288(14) 0.0196(13) 0.0356(14) 0.0096(11) 0.0184(12) 0.0106(11)
C11 0.0220(12) 0.0163(13) 0.0216(13) 0.0081(10) 0.0105(10) 0.0075(10)
C12 0.0183(12) 0.0270(14) 0.0250(12) 0.0066(10) 0.0093(10) 0.0118(11)
C13 0.0271(14) 0.0316(16) 0.0385(16) 0.0103(12) 0.0133(12) 0.0201(14)
C14 0.0279(14) 0.0373(19) 0.0265(15) 0.0046(13) 0.0051(12) 0.0107(14)
C15 0.0265(13) 0.0214(13) 0.0210(12) 0.0066(11) 0.0078(10) 0.0074(11)
C16 0.0411(16) 0.0223(14) 0.0327(15) 0.0096(12) 0.0156(13) 0.0048(12)
C17 0.0403(17) 0.0353(18) 0.0230(14) 0.0132(15) 0.0014(12) 0.0083(13)

loop_
_atom_type_symbol
_atom_type_description
_atom_type_scat_dispersion_real
_atom_type_scat_dispersion_imag
_atom_type_scat_source
C C 0.0033 0.0016 'International Tables Vol C Tables 4.2.6.8 and 6.1.1.4'
H H 0.0000 0.0000 'International Tables Vol C Tables 4.2.6.8 and 6.1.1.4'
N N 0.0061 0.0033 'International Tables Vol C Tables 4.2.6.8 and 6.1.1.4'
O O 0.0106 0.0060 'International Tables Vol C Tables 4.2.6.8 and 6.1.1.4'
Cl Cl 0.1484 0.1585 'International Tables Vol C Tables 4.2.6.8 and 6.1.1.4'
Zn Zn 0.2839 1.4301 'International Tables Vol C Tables 4.2.6.8 and 6.1.1.4'

loop_
_geom_angle_atom_site_label_1
_geom_angle_atom_site_label_2
_geom_angle_atom_site_label_3
_geom_angle
_geom_angle_publ_flag
N2 Zn1 Cl2 124.58(6) y
N2 Zn1 Cl1 114.03(6) y
Cl2 Zn1 Cl1 121.28(3) y
N2 Zn1 N1 74.90(9) y
Cl2 Zn1 N1 98.50(6) y
Cl1 Zn1 N1 99.43(6) y
N2 Zn1 N3 72.71(8) y
Cl2 Zn1 N3 99.09(6) y
Cl1 Zn1 N3 94.34(6) y
N1 Zn1 N3 147.60(8) y
C3 O1 C2 104.5(2) ?
C9 O2 C10 104.8(2) ?
C3 N1 C1 106.9(2) ?
C3 N1 Zn1 111.27(17) ?
C1 N1 Zn1 141.00(19) ?
C8 N2 C4 118.9(2) ?
C8 N2 Zn1 121.74(18) ?
C4 N2 Zn1 119.10(18) ?
C9 N3 C11 106.7(2) ?
C9 N3 Zn1 110.62(17) ?
C11 N3 Zn1 142.42(18) ?
N1 C1 C12 114.0(2) ?
N1 C1 C2 102.5(2) ?
C12 C1 C2 114.2(2) ?
N1 C1 H1A 108.6 ?
C12 C1 H1A 108.6 ?
C2 C1 H1A 108.6 ?
O1 C2 C1 104.5(2) ?
O1 C2 H2A 110.9 ?
C1 C2 H2A 110.9 ?
O1 C2 H2B 110.9 ?
C1 C2 H2B 110.9 ?
H2A C2 H2B 108.9 ?
N1 C3 O1 119.8(2) ?
N1 C3 C4 121.9(2) ?
O1 C3 C4 118.2(2) ?
N2 C4 C5 122.3(2) ?
N2 C4 C3 112.4(2) ?
C5 C4 C3 125.2(2) ?
C6 C5 C4 117.9(3) ?
C6 C5 H5A 121.0 ?
C4 C5 H5A 121.0 ?
C5 C6 C7 120.5(3) ?
C5 C6 H6A 119.7 ?
C7 C6 H6A 119.7 ?
C8 C7 C6 117.3(3) ?
C8 C7 H7A 121.3 ?
C6 C7 H7A 121.3 ?
N2 C8 C7 123.0(3) ?
N2 C8 C9 112.5(2) ?
C7 C8 C9 124.6(2) ?
N3 C9 O2 120.0(2) ?
N3 C9 C8 121.9(2) ?
O2 C9 C8 118.1(2) ?
O2 C10 C11 104.9(2) ?
O2 C10 H10A 110.8 ?
C11 C10 H10A 110.8 ?
O2 C10 H10B 110.8 ?
C11 C10 H10B 110.8 ?
H10A C10 H10B 108.8 ?
N3 C11 C15 110.2(2) ?
N3 C11 C10 103.3(2) ?
C15 C11 C10 114.8(2) ?
N3 C11 H11A 109.5 ?
C15 C11 H11A 109.5 ?
C10 C11 H11A 109.5 ?
C14 C12 C1 114.3(3) ?
C14 C12 C13 111.1(3) ?
C1 C12 C13 110.1(2) ?
C14 C12 H12A 107.0 ?
C1 C12 H12A 107.0 ?
C13 C12 H12A 107.0 ?
C12 C13 H13A 109.5 ?
C12 C13 H13B 109.5 ?
H13A C13 H13B 109.5 ?
C12 C13 H13C 109.5 ?
H13A C13 H13C 109.5 ?
H13B C13 H13C 109.5 ?
C12 C14 H14A 109.5 ?
C12 C14 H14B 109.5 ?
H14A C14 H14B 109.5 ?
C12 C14 H14C 109.5 ?
H14A C14 H14C 109.5 ?
H14B C14 H14C 109.5 ?
C17 C15 C11 111.9(3) ?
C17 C15 C16 111.7(2) ?
C11 C15 C16 110.5(2) ?
C17 C15 H15A 107.5 ?
C11 C15 H15A 107.5 ?
C16 C15 H15A 107.5 ?
C15 C16 H16A 109.5 ?
C15 C16 H16B 109.5 ?
H16A C16 H16B 109.5 ?
C15 C16 H16C 109.5 ?
H16A C16 H16C 109.5 ?
H16B C16 H16C 109.5 ?
C15 C17 H17A 109.5 ?
C15 C17 H17B 109.5 ?
H17A C17 H17B 109.5 ?
C15 C17 H17C 109.5 ?
H17A C17 H17C 109.5 ?
H17B C17 H17C 109.5 ?

loop_
_geom_bond_atom_site_label_1
_geom_bond_atom_site_label_2
_geom_bond_site_symmetry_2
_geom_bond_distance
_geom_bond_publ_flag
Zn1 N2 . 2.117(2) y
Zn1 Cl2 . 2.2283(7) y
Zn1 Cl1 . 2.2316(6) y
Zn1 N1 . 2.271(2) y
Zn1 N3 . 2.362(2) y
O1 C3 . 1.344(3) ?
O1 C2 . 1.470(3) ?
O2 C9 . 1.343(3) ?
O2 C10 . 1.468(3) ?
N1 C3 . 1.272(4) ?
N1 C1 . 1.491(3) ?
N2 C8 . 1.333(3) ?
N2 C4 . 1.346(3) ?
N3 C9 . 1.271(4) ?
N3 C11 . 1.487(3) ?
C1 C12 . 1.527(4) ?
C1 C2 . 1.549(4) ?
C1 H1A . 1.0000 ?
C2 H2A . 0.9900 ?
C2 H2B . 0.9900 ?
C3 C4 . 1.477(4) ?
C4 C5 . 1.386(4) ?
C5 C6 . 1.383(4) ?
C5 H5A . 0.9500 ?
C6 C7 . 1.392(4) ?
C6 H6A . 0.9500 ?
C7 C8 . 1.389(4) ?
C7 H7A . 0.9500 ?
C8 C9 . 1.477(4) ?
C10 C11 . 1.542(4) ?
C10 H10A . 0.9900 ?
C10 H10B . 0.9900 ?
C11 C15 . 1.532(4) ?
C11 H11A . 1.0000 ?
C12 C14 . 1.524(4) ?
C12 C13 . 1.534(4) ?
C12 H12A . 1.0000 ?
C13 H13A . 0.9800 ?
C13 H13B . 0.9800 ?
C13 H13C . 0.9800 ?
C14 H14A . 0.9800 ?
C14 H14B . 0.9800 ?
C14 H14C . 0.9800 ?
C15 C17 . 1.521(4) ?
C15 C16 . 1.532(4) ?
C15 H15A . 1.0000 ?
C16 H16A . 0.9800 ?
C16 H16B . 0.9800 ?
C16 H16C . 0.9800 ?
C17 H17A . 0.9800 ?
C17 H17B . 0.9800 ?
C17 H17C . 0.9800 ?
